data_4349491
loop_
_publ_author_name
'Chen, Min-Min'
'Chen, Liang'
'Li, Hong-Xi'
'Brammer, Lee'
'Lang, Jian-Ping'

_publ_section_title
;
 Highly selective detection of Hg2+ and MeHgI by
 di-pyridin-2-yl-[4-(2-pyridin-4-yl-vinyl)-phenyl]-amine and its zinc
 coordination polymer
;
_journal_issue 10
_journal_name_full 'Inorganic Chemistry Frontiers'
_journal_page_first 1297
_journal_paper_doi 10.1039/C6QI00160B
_journal_volume 3
_journal_year 2016
_chemical_formula_moiety 'C46 H36 Hg2 N12 O12, 4(C2 H3 N), (H2 O)'
_chemical_formula_sum 'C54 H50 Hg2 N16 O13'
_chemical_formula_weight 1532.28
_space_group_IT_number 2
_space_group_name_Hall '-P 1'
_space_group_name_H-M_alt 'P -1'
_symmetry_cell_setting triclinic
_symmetry_space_group_name_Hall '-P 1'
_symmetry_space_group_name_H-M 'P -1'
_atom_sites_solution_hydrogens geom
_atom_sites_solution_primary direct
_atom_sites_solution_secondary difmap
_audit_creation_method SHELXL-97
_audit_update_record
;
2016-05-13 deposited with the CCDC.
2016-08-26 downloaded from the CCDC.
;
_cell_angle_alpha 95.350(18)
_cell_angle_beta 104.121(16)
_cell_angle_gamma 102.151(18)
_cell_formula_units_Z 1
_cell_length_a 9.316(3)
_cell_length_b 12.398(4)
_cell_length_c 13.684(4)
_cell_measurement_reflns_used 8776
_cell_measurement_temperature 273(2)
_cell_measurement_theta_max 24.11
_cell_measurement_theta_min 2.53
_cell_volume 1480.9(8)
_computing_cell_refinement 'Bruker SAINT'
_computing_data_collection 'Bruker APEX2'
_computing_data_reduction 'Bruker SAINT'
_computing_molecular_graphics 'Bruker SHELXTL'
_computing_publication_material 'Bruker SHELXTL'
_computing_structure_refinement 'SHELXL-97 (Sheldrick, 1997)'
_computing_structure_solution 'SHELXS-97 (Sheldrick, 1990)'
_diffrn_ambient_temperature 273(2)
_diffrn_measured_fraction_theta_full 0.983
_diffrn_measured_fraction_theta_max 0.983
_diffrn_measurement_device_type 'Bruker ApexII'
_diffrn_measurement_method 'phi and omega scans'
_diffrn_radiation_monochromator graphite
_diffrn_radiation_source 'fine-focus sealed tube'
_diffrn_radiation_type MoK\a
_diffrn_radiation_wavelength 0.71073
_diffrn_reflns_av_R_equivalents 0.1278
_diffrn_reflns_av_sigmaI/netI 0.0781
_diffrn_reflns_limit_h_max 12
_diffrn_reflns_limit_h_min -12
_diffrn_reflns_limit_k_max 16
_diffrn_reflns_limit_k_min -16
_diffrn_reflns_limit_l_max 17
_diffrn_reflns_limit_l_min -17
_diffrn_reflns_number 56705
_diffrn_reflns_theta_full 27.70
_diffrn_reflns_theta_max 27.70
_diffrn_reflns_theta_min 2.12
_exptl_absorpt_coefficient_mu 5.253
_exptl_absorpt_correction_T_max 0.4197
_exptl_absorpt_correction_T_min 0.2278
_exptl_absorpt_correction_type multi-scan
_exptl_absorpt_process_details 'SADABS, (Sheldrick 2008)'
_exptl_crystal_colour yellow
_exptl_crystal_density_diffrn 1.718
_exptl_crystal_density_method 'not measured'
_exptl_crystal_description block
_exptl_crystal_F_000 750
_exptl_crystal_size_max 0.40
_exptl_crystal_size_mid 0.20
_exptl_crystal_size_min 0.20
_refine_diff_density_max 1.010
_refine_diff_density_min -1.232
_refine_diff_density_rms 0.219
_refine_ls_extinction_method none
_refine_ls_goodness_of_fit_ref 1.113
_refine_ls_hydrogen_treatment constr
_refine_ls_matrix_type full
_refine_ls_number_parameters 385
_refine_ls_number_reflns 6816
_refine_ls_number_restraints 0
_refine_ls_restrained_S_all 1.113
_refine_ls_R_factor_all 0.0781
_refine_ls_R_factor_gt 0.0446
_refine_ls_shift/su_max 0.001
_refine_ls_shift/su_mean 0.000
_refine_ls_structure_factor_coef Fsqd
_refine_ls_weighting_details 'calc w=1/[\s^2^(Fo^2^)+(0.0578P)^2^+0.0000P] where P=(Fo^2^+2Fc^2^)/3'
_refine_ls_weighting_scheme calc
_refine_ls_wR_factor_gt 0.1006
_refine_ls_wR_factor_ref 0.1164
_reflns_number_gt 5032
_reflns_number_total 6816
_reflns_threshold_expression >2sigma(I)
_cod_data_source_file c6qi00160b2.cif
_cod_data_source_block 2
_cod_database_code 4349491

loop_
_symmetry_equiv_pos_as_xyz
'x, y, z'
'-x, -y, -z'

loop_
_atom_site_label
_atom_site_type_symbol
_atom_site_fract_x
_atom_site_fract_y
_atom_site_fract_z
_atom_site_U_iso_or_equiv
_atom_site_adp_type
_atom_site_occupancy
_atom_site_symmetry_multiplicity
_atom_site_calc_flag
_atom_site_refinement_flags
Hg1 Hg 0.38120(3) 0.74271(2) 0.726921(18) 0.03701(11) Uani 1 1 d .
N2 N 0.3584(6) 0.7850(5) 0.9626(4) 0.0364(13) Uani 1 1 d .
N3 N 0.5163(6) 0.7232(4) 0.8715(4) 0.0351(12) Uani 1 1 d .
N1 N -0.2628(6) 1.1927(5) 0.3997(4) 0.0361(13) Uani 1 1 d .
C15 C 0.6350(9) 0.6769(7) 0.8681(6) 0.0498(19) Uani 1 1 d .
H15 H 0.6632 0.6705 0.8076 0.060 Uiso 1 1 calc R
O1 O 0.6487(6) 0.8353(5) 0.6825(5) 0.0604(14) Uani 1 1 d .
C3 C -0.1137(8) 1.0930(6) 0.5543(5) 0.0378(16) Uani 1 1 d .
C2 C -0.0337(8) 1.1875(6) 0.5230(5) 0.0424(17) Uani 1 1 d .
H2 H 0.0696 1.2180 0.5534 0.051 Uiso 1 1 calc R
O2 O 0.7348(7) 0.7526(6) 0.5724(5) 0.0784(19) Uani 1 1 d .
C10 C 0.3898(7) 0.9468(5) 0.8714(5) 0.0328(14) Uani 1 1 d .
H10 H 0.4939 0.9665 0.9034 0.039 Uiso 1 1 calc R
C19 C 0.2775(7) 0.7663(6) 1.0395(5) 0.0374(16) Uani 1 1 d .
N6 N 0.1801(7) 0.5021(5) 0.7305(5) 0.0486(15) Uani 1 1 d .
N5 N 0.6392(7) 0.7506(6) 0.6212(5) 0.0483(16) Uani 1 1 d .
C11 C 0.2978(7) 0.8533(5) 0.8901(4) 0.0315(14) Uani 1 1 d .
O3 O 0.5336(6) 0.6661(5) 0.6122(4) 0.0599(14) Uani 1 1 d .
C14 C 0.4749(8) 0.7369(5) 0.9586(5) 0.0344(14) Uani 1 1 d .
C7 C 0.1021(8) 1.0540(6) 0.6856(5) 0.0399(16) Uani 1 1 d .
H7 H 0.1675 1.1178 0.6766 0.048 Uiso 1 1 calc R
C6 C -0.0416(8) 1.0333(6) 0.6328(5) 0.0410(16) Uani 1 1 d .
H6 H -0.1065 0.9726 0.6472 0.049 Uiso 1 1 calc R
O4 O 0.2005(7) 0.5594(5) 0.6617(4) 0.0675(17) Uani 1 1 d .
N4 N 0.2822(8) 0.8577(5) 1.0987(5) 0.0513(16) Uani 1 1 d .
C12 C 0.1422(8) 0.8229(6) 0.8431(5) 0.0392(16) Uani 1 1 d .
H12 H 0.0815 0.7586 0.8554 0.047 Uiso 1 1 calc R
C9 C 0.3254(8) 1.0115(6) 0.8041(5) 0.0376(15) Uani 1 1 d .
H9 H 0.3884 1.0734 0.7900 0.045 Uiso 1 1 calc R
C8 C 0.1673(8) 0.9863(5) 0.7562(5) 0.0358(15) Uani 1 1 d .
C18 C 0.5579(9) 0.7035(6) 1.0457(5) 0.0457(18) Uani 1 1 d .
H18 H 0.5336 0.7157 1.1072 0.055 Uiso 1 1 calc R
C13 C 0.0782(7) 0.8899(6) 0.7775(5) 0.0411(16) Uani 1 1 d .
H13 H -0.0263 0.8702 0.7470 0.049 Uiso 1 1 calc R
O5 O 0.1167(8) 0.4022(5) 0.7078(5) 0.0759(18) Uani 1 1 d .
C21 C 0.1228(10) 0.6484(9) 1.1199(7) 0.068(3) Uani 1 1 d .
H21 H 0.0718 0.5784 1.1283 0.081 Uiso 1 1 calc R
C1 C -0.1145(8) 1.2330(6) 0.4454(5) 0.0443(17) Uani 1 1 d .
H1 H -0.0627 1.2950 0.4240 0.053 Uiso 1 1 calc R
C5 C -0.3379(8) 1.1032(7) 0.4299(6) 0.0488(19) Uani 1 1 d .
H5 H -0.4414 1.0746 0.3987 0.059 Uiso 1 1 calc R
O6 O 0.2206(8) 0.5469(6) 0.8195(5) 0.0798(19) Uani 1 1 d .
C16 C 0.7147(9) 0.6394(7) 0.9502(6) 0.059(2) Uani 1 1 d .
H16 H 0.7934 0.6057 0.9452 0.070 Uiso 1 1 calc R
C22 C 0.1228(10) 0.7403(9) 1.1802(7) 0.070(3) Uani 1 1 d .
H22 H 0.0698 0.7349 1.2297 0.084 Uiso 1 1 calc R
C4 C -0.2651(8) 1.0526(7) 0.5061(6) 0.0507(19) Uani 1 1 d .
H4 H -0.3200 0.9900 0.5250 0.061 Uiso 1 1 calc R
C17 C 0.6751(9) 0.6529(7) 1.0416(6) 0.057(2) Uani 1 1 d .
H17 H 0.7269 0.6282 1.0990 0.069 Uiso 1 1 calc R
C20 C 0.1993(10) 0.6588(7) 1.0452(6) 0.056(2) Uani 1 1 d .
H20 H 0.1987 0.5971 1.0008 0.067 Uiso 1 1 calc R
C23 C 0.2019(11) 0.8418(9) 1.1678(7) 0.073(3) Uani 1 1 d .
H23 H 0.2000 0.9044 1.2101 0.088 Uiso 1 1 calc R
N8 N 0.1446(10) 0.4196(8) 0.2478(6) 0.082(2) Uani 1 1 d .
C24 C 0.4832(13) 0.2771(12) 0.6537(9) 0.087(3) Uani 1 1 d .
N7 N 0.5101(16) 0.1954(12) 0.6454(11) 0.142(5) Uani 1 1 d .
C27 C 0.2012(14) 0.5234(12) 0.4288(8) 0.115(5) Uani 1 1 d .
H27A H 0.2876 0.5049 0.4721 0.173 Uiso 1 1 calc R
H27B H 0.1146 0.5032 0.4554 0.173 Uiso 1 1 calc R
H27C H 0.2238 0.6022 0.4266 0.173 Uiso 1 1 calc R
C25 C 0.4569(14) 0.3836(12) 0.6665(12) 0.120(5) Uani 1 1 d .
H25A H 0.5187 0.4237 0.7317 0.180 Uiso 1 1 calc R
H25B H 0.3511 0.3774 0.6628 0.180 Uiso 1 1 calc R
H25C H 0.4826 0.4231 0.6136 0.180 Uiso 1 1 calc R
O7 O 0.0937(19) 0.0515(12) 0.0144(9) 0.119(8) Uani 0.50 1 d P
H7A H 0.0599 0.0896 -0.0305 0.143 Uiso 0.50 1 d PR
H7B H 0.1327 0.0083 -0.0171 0.143 Uiso 0.50 1 d PR
C26 C 0.1676(11) 0.4631(8) 0.3272(8) 0.064(2) Uiso 1 1 d .

loop_
_atom_site_aniso_label
_atom_site_aniso_U_11
_atom_site_aniso_U_22
_atom_site_aniso_U_33
_atom_site_aniso_U_23
_atom_site_aniso_U_13
_atom_site_aniso_U_12
Hg1 0.03929(16) 0.04603(18) 0.02769(14) 0.01213(11) 0.00615(10) 0.01513(12)
N2 0.043(3) 0.046(3) 0.028(3) 0.016(2) 0.012(2) 0.019(3)
N3 0.034(3) 0.037(3) 0.035(3) 0.012(2) 0.006(2) 0.010(2)
N1 0.042(3) 0.040(3) 0.028(3) 0.011(2) 0.005(2) 0.017(3)
C15 0.054(5) 0.063(5) 0.042(4) 0.011(4) 0.013(4) 0.033(4)
O1 0.054(3) 0.060(4) 0.067(4) 0.008(3) 0.020(3) 0.009(3)
C3 0.048(4) 0.043(4) 0.029(3) 0.011(3) 0.011(3) 0.022(3)
C2 0.046(4) 0.038(4) 0.039(4) 0.006(3) 0.002(3) 0.011(3)
O2 0.060(4) 0.109(5) 0.077(4) 0.017(4) 0.041(4) 0.019(4)
C10 0.036(3) 0.028(3) 0.032(3) 0.006(3) 0.005(3) 0.007(3)
C19 0.036(3) 0.045(4) 0.034(3) 0.020(3) 0.010(3) 0.010(3)
N6 0.042(3) 0.046(4) 0.057(4) 0.014(3) 0.012(3) 0.007(3)
N5 0.032(3) 0.070(5) 0.043(4) 0.017(3) 0.008(3) 0.013(3)
C11 0.040(4) 0.033(4) 0.025(3) 0.008(3) 0.008(3) 0.016(3)
O3 0.048(3) 0.061(4) 0.069(4) 0.005(3) 0.022(3) 0.003(3)
C14 0.042(4) 0.031(4) 0.032(3) 0.012(3) 0.010(3) 0.010(3)
C7 0.045(4) 0.035(4) 0.041(4) 0.010(3) 0.012(3) 0.012(3)
C6 0.051(4) 0.042(4) 0.037(4) 0.014(3) 0.014(3) 0.020(3)
O4 0.075(4) 0.063(4) 0.047(3) 0.016(3) 0.012(3) -0.019(3)
N4 0.064(4) 0.053(4) 0.051(4) 0.012(3) 0.035(3) 0.020(3)
C12 0.036(4) 0.040(4) 0.043(4) 0.016(3) 0.011(3) 0.008(3)
C9 0.041(4) 0.038(4) 0.033(3) 0.010(3) 0.008(3) 0.006(3)
C8 0.044(4) 0.034(4) 0.031(3) 0.005(3) 0.010(3) 0.012(3)
C18 0.060(5) 0.053(5) 0.031(3) 0.019(3) 0.010(3) 0.026(4)
C13 0.030(3) 0.051(4) 0.039(4) 0.014(3) 0.002(3) 0.010(3)
O5 0.081(4) 0.046(4) 0.100(5) 0.010(3) 0.042(4) -0.005(3)
C21 0.060(5) 0.081(7) 0.062(6) 0.036(5) 0.023(5) -0.001(5)
C1 0.047(4) 0.039(4) 0.041(4) 0.009(3) 0.001(3) 0.008(3)
C5 0.036(4) 0.064(5) 0.051(4) 0.028(4) 0.011(3) 0.015(4)
O6 0.089(5) 0.085(5) 0.047(4) 0.010(3) 0.004(3) -0.004(4)
C16 0.055(5) 0.070(6) 0.061(5) 0.021(4) 0.012(4) 0.037(4)
C22 0.057(5) 0.111(8) 0.059(5) 0.033(6) 0.036(5) 0.023(6)
C4 0.044(4) 0.063(5) 0.053(4) 0.034(4) 0.014(4) 0.019(4)
C17 0.062(5) 0.070(6) 0.045(4) 0.027(4) 0.004(4) 0.033(4)
C20 0.066(5) 0.047(5) 0.055(5) 0.019(4) 0.019(4) 0.006(4)
C23 0.081(7) 0.089(7) 0.067(6) 0.013(5) 0.046(5) 0.027(6)
N8 0.078(5) 0.105(7) 0.067(5) -0.009(5) 0.018(4) 0.040(5)
C24 0.067(7) 0.099(10) 0.084(8) 0.030(8) 0.008(6) 0.001(7)
N7 0.126(11) 0.110(10) 0.159(12) 0.038(9) -0.010(9) 0.012(8)
C27 0.097(9) 0.157(12) 0.060(7) -0.038(7) 0.021(6) -0.012(8)
C25 0.085(9) 0.127(12) 0.155(14) 0.014(10) 0.049(9) 0.027(8)
O7 0.24(2) 0.142(15) 0.044(7) 0.032(9) 0.053(12) 0.168(15)

loop_
_atom_type_symbol
_atom_type_description
_atom_type_scat_dispersion_real
_atom_type_scat_dispersion_imag
_atom_type_scat_source
C C 0.0033 0.0016 'International Tables Vol C Tables 4.2.6.8 and 6.1.1.4'
H H 0.0000 0.0000 'International Tables Vol C Tables 4.2.6.8 and 6.1.1.4'
Hg Hg -2.3894 9.2266 'International Tables Vol C Tables 4.2.6.8 and 6.1.1.4'
N N 0.0061 0.0033 'International Tables Vol C Tables 4.2.6.8 and 6.1.1.4'
O O 0.0106 0.0060 'International Tables Vol C Tables 4.2.6.8 and 6.1.1.4'

loop_
_geom_angle_atom_site_label_1
_geom_angle_atom_site_label_2
_geom_angle_atom_site_label_3
_geom_angle
_geom_angle_site_symmetry_1
_geom_angle_site_symmetry_3
N1 Hg1 N3 164.9(2) 2_576 .
N1 Hg1 O4 89.1(2) 2_576 .
N3 Hg1 O4 104.6(2) . .
N1 Hg1 O3 89.2(2) 2_576 .
N3 Hg1 O3 98.6(2) . .
O4 Hg1 O3 83.2(2) . .
C14 N2 C19 121.1(5) . .
C14 N2 C11 124.9(5) . .
C19 N2 C11 113.9(5) . .
C14 N3 C15 120.5(6) . .
C14 N3 Hg1 123.4(4) . .
C15 N3 Hg1 115.2(5) . .
C1 N1 C5 118.6(6) . .
C1 N1 Hg1 122.7(5) . 2_576
C5 N1 Hg1 118.6(4) . 2_576
C16 C15 N3 122.6(7) . .
C16 C15 H15 118.7 . .
N3 C15 H15 118.7 . .
C4 C3 C2 118.0(6) . .
C4 C3 C6 118.4(7) . .
C2 C3 C6 123.6(6) . .
C1 C2 C3 117.6(7) . .
C1 C2 H2 121.2 . .
C3 C2 H2 121.2 . .
C11 C10 C9 119.1(6) . .
C11 C10 H10 120.5 . .
C9 C10 H10 120.5 . .
N4 C19 C20 125.1(7) . .
N4 C19 N2 114.3(6) . .
C20 C19 N2 120.5(7) . .
O6 N6 O5 120.5(7) . .
O6 N6 O4 119.6(7) . .
O5 N6 O4 119.9(7) . .
O2 N5 O3 122.0(7) . .
O2 N5 O1 119.3(7) . .
O3 N5 O1 118.7(6) . .
C10 C11 C12 121.3(6) . .
C10 C11 N2 121.4(6) . .
C12 C11 N2 117.3(6) . .
N5 O3 Hg1 100.5(4) . .
N3 C14 N2 120.6(5) . .
N3 C14 C18 118.6(6) . .
N2 C14 C18 120.8(6) . .
C6 C7 C8 125.7(7) . .
C6 C7 H7 117.1 . .
C8 C7 H7 117.1 . .
C7 C6 C3 128.8(7) . .
C7 C6 H6 115.6 . .
C3 C6 H6 115.6 . .
N6 O4 Hg1 113.5(5) . .
C19 N4 C23 114.8(7) . .
C13 C12 C11 119.1(6) . .
C13 C12 H12 120.4 . .
C11 C12 H12 120.4 . .
C10 C9 C8 122.2(6) . .
C10 C9 H9 118.9 . .
C8 C9 H9 118.9 . .
C13 C8 C9 116.6(6) . .
C13 C8 C7 121.9(6) . .
C9 C8 C7 121.5(6) . .
C17 C18 C14 121.0(7) . .
C17 C18 H18 119.5 . .
C14 C18 H18 119.5 . .
C12 C13 C8 121.8(6) . .
C12 C13 H13 119.1 . .
C8 C13 H13 119.1 . .
C22 C21 C20 119.5(9) . .
C22 C21 H21 120.3 . .
C20 C21 H21 120.3 . .
N1 C1 C2 123.5(7) . .
N1 C1 H1 118.3 . .
C2 C1 H1 118.3 . .
N1 C5 C4 121.4(7) . .
N1 C5 H5 119.3 . .
C4 C5 H5 119.3 . .
C15 C16 C17 118.3(7) . .
C15 C16 H16 120.8 . .
C17 C16 H16 120.8 . .
C21 C22 C23 119.0(8) . .
C21 C22 H22 120.5 . .
C23 C22 H22 120.5 . .
C3 C4 C5 121.0(7) . .
C3 C4 H4 119.5 . .
C5 C4 H4 119.5 . .
C18 C17 C16 119.0(7) . .
C18 C17 H17 120.5 . .
C16 C17 H17 120.5 . .
C21 C20 C19 116.9(8) . .
C21 C20 H20 121.6 . .
C19 C20 H20 121.6 . .
N4 C23 C22 124.7(9) . .
N4 C23 H23 117.7 . .
C22 C23 H23 117.7 . .
N7 C24 C25 177.1(15) . .
C26 C27 H27A 109.5 . .
C26 C27 H27B 109.5 . .
H27A C27 H27B 109.5 . .
C26 C27 H27C 109.5 . .
H27A C27 H27C 109.5 . .
H27B C27 H27C 109.5 . .
C24 C25 H25A 109.5 . .
C24 C25 H25B 109.5 . .
H25A C25 H25B 109.5 . .
C24 C25 H25C 109.5 . .
H25A C25 H25C 109.5 . .
H25B C25 H25C 109.5 . .
H7A O7 H7B 103.1 . .
N8 C26 C27 177.5(12) . .

loop_
_geom_bond_atom_site_label_1
_geom_bond_atom_site_label_2
_geom_bond_distance
_geom_bond_site_symmetry_2
Hg1 N1 2.135(5) 2_576
Hg1 N3 2.135(5) .
Hg1 O4 2.465(5) .
Hg1 O3 2.600(6) .
N2 C14 1.353(8) .
N2 C19 1.445(8) .
N2 C11 1.451(7) .
N3 C14 1.347(8) .
N3 C15 1.357(9) .
N1 C1 1.334(9) .
N1 C5 1.338(9) .
N1 Hg1 2.135(5) 2_576
C15 C16 1.365(10) .
C15 H15 0.9300 .
O1 N5 1.256(8) .
C3 C4 1.365(10) .
C3 C2 1.412(10) .
C3 C6 1.469(9) .
C2 C1 1.383(9) .
C2 H2 0.9300 .
O2 N5 1.234(8) .
C10 C11 1.374(9) .
C10 C9 1.386(9) .
C10 H10 0.9300 .
C19 N4 1.316(9) .
C19 C20 1.397(10) .
N6 O6 1.222(8) .
N6 O5 1.229(8) .
N6 O4 1.258(8) .
N5 O3 1.250(8) .
C11 C12 1.388(9) .
C14 C18 1.403(9) .
C7 C6 1.314(10) .
C7 C8 1.444(9) .
C7 H7 0.9300 .
C6 H6 0.9300 .
N4 C23 1.346(10) .
C12 C13 1.393(9) .
C12 H12 0.9300 .
C9 C8 1.413(9) .
C9 H9 0.9300 .
C8 C13 1.403(10) .
C18 C17 1.378(11) .
C18 H18 0.9300 .
C13 H13 0.9300 .
C21 C22 1.342(13) .
C21 C20 1.382(12) .
C21 H21 0.9300 .
C1 H1 0.9300 .
C5 C4 1.377(9) .
C5 H5 0.9300 .
C16 C17 1.393(11) .
C16 H16 0.9300 .
C22 C23 1.366(14) .
C22 H22 0.9300 .
C4 H4 0.9300 .
C17 H17 0.9300 .
C20 H20 0.9300 .
C23 H23 0.9300 .
N8 C26 1.116(11) .
C24 N7 1.095(16) .
C24 C25 1.396(17) .
C27 C26 1.444(13) .
C27 H27A 0.9600 .
C27 H27B 0.9600 .
C27 H27C 0.9600 .
C25 H25A 0.9600 .
C25 H25B 0.9600 .
C25 H25C 0.9600 .
O7 H7A 0.8499 .
O7 H7B 0.8500 .

loop_
_geom_torsion_atom_site_label_1
_geom_torsion_atom_site_label_2
_geom_torsion_atom_site_label_3
_geom_torsion_atom_site_label_4
_geom_torsion
_geom_torsion_site_symmetry_1
N1 Hg1 N3 C14 68.9(10) 2_576
O4 Hg1 N3 C14 -85.5(5) .
O3 Hg1 N3 C14 -170.6(5) .
N1 Hg1 N3 C15 -122.1(8) 2_576
O4 Hg1 N3 C15 83.4(5) .
O3 Hg1 N3 C15 -1.7(5) .
C14 N3 C15 C16 1.9(12) .
Hg1 N3 C15 C16 -167.4(7) .
C4 C3 C2 C1 0.1(10) .
C6 C3 C2 C1 177.5(6) .
C14 N2 C19 N4 120.7(7) .
C11 N2 C19 N4 -62.3(8) .
C14 N2 C19 C20 -61.0(9) .
C11 N2 C19 C20 116.1(7) .
C9 C10 C11 C12 -0.2(10) .
C9 C10 C11 N2 -177.7(6) .
C14 N2 C11 C10 -56.5(9) .
C19 N2 C11 C10 126.6(7) .
C14 N2 C11 C12 125.9(7) .
C19 N2 C11 C12 -51.0(8) .
O2 N5 O3 Hg1 -175.2(6) .
O1 N5 O3 Hg1 5.5(7) .
N1 Hg1 O3 N5 85.2(4) 2_576
N3 Hg1 O3 N5 -81.8(4) .
O4 Hg1 O3 N5 174.4(4) .
C15 N3 C14 N2 178.7(7) .
Hg1 N3 C14 N2 -12.9(9) .
C15 N3 C14 C18 0.7(10) .
Hg1 N3 C14 C18 169.1(5) .
C19 N2 C14 N3 158.1(6) .
C11 N2 C14 N3 -18.6(10) .
C19 N2 C14 C18 -24.0(10) .
C11 N2 C14 C18 159.4(7) .
C8 C7 C6 C3 -174.9(6) .
C4 C3 C6 C7 177.0(7) .
C2 C3 C6 C7 -0.5(12) .
O6 N6 O4 Hg1 15.4(9) .
O5 N6 O4 Hg1 -166.2(5) .
N1 Hg1 O4 N6 -151.0(5) 2_576
N3 Hg1 O4 N6 22.6(6) .
O3 Hg1 O4 N6 119.7(5) .
C20 C19 N4 C23 -0.9(11) .
N2 C19 N4 C23 177.3(7) .
C10 C11 C12 C13 -1.3(10) .
N2 C11 C12 C13 176.3(6) .
C11 C10 C9 C8 1.9(10) .
C10 C9 C8 C13 -2.0(10) .
C10 C9 C8 C7 -179.5(6) .
C6 C7 C8 C13 -1.7(11) .
C6 C7 C8 C9 175.6(7) .
N3 C14 C18 C17 -3.0(11) .
N2 C14 C18 C17 179.0(7) .
C11 C12 C13 C8 1.1(11) .
C9 C8 C13 C12 0.4(10) .
C7 C8 C13 C12 177.9(7) .
C5 N1 C1 C2 -0.2(11) .
Hg1 N1 C1 C2 -175.5(5) 2_576
C3 C2 C1 N1 0.3(11) .
C1 N1 C5 C4 -0.3(11) .
Hg1 N1 C5 C4 175.2(6) 2_576
N3 C15 C16 C17 -2.2(13) .
C20 C21 C22 C23 -1.6(14) .
C2 C3 C4 C5 -0.6(11) .
C6 C3 C4 C5 -178.2(7) .
N1 C5 C4 C3 0.7(12) .
C14 C18 C17 C16 2.7(13) .
C15 C16 C17 C18 -0.1(13) .
C22 C21 C20 C19 2.1(13) .
N4 C19 C20 C21 -0.8(12) .
N2 C19 C20 C21 -179.0(7) .
C19 N4 C23 C22 1.6(14) .
C21 C22 C23 N4 -0.3(15) .
